data_7128469
loop_
_publ_author_name
'Yubuta, Ayaka'
'Tsurusaki, Akihiro'
'Kamikawa, Ken'

_publ_section_title
;
 Transformation from triple helicene to double helicene embedding adjacent
 stereogenic carbon atoms and axial stereogenicity.
;
_journal_issue 54
_journal_name_full 'Chemical communications (Cambridge, England)'
_journal_page_first 6600
_journal_page_last 6603
_journal_paper_doi 10.1039/d1cc02393d
_journal_volume 57
_journal_year 2021
_chemical_formula_moiety 'C51 H34 O5'
_chemical_formula_sum 'C51 H34 O5'
_chemical_formula_weight 726.78
_space_group_crystal_system triclinic
_space_group_IT_number 2
_space_group_name_Hall '-P 1'
_space_group_name_H-M_alt 'P -1'
_atom_sites_solution_hydrogens geom
_audit_creation_method SHELXL-2014/7
_audit_update_record
;
2021-04-23 deposited with the CCDC.	2021-06-07 downloaded from the CCDC.
;
_cell_angle_alpha 69.85(3)
_cell_angle_beta 68.97(2)
_cell_angle_gamma 83.25(3)
_cell_formula_units_Z 2
_cell_length_a 11.493(9)
_cell_length_b 13.905(10)
_cell_length_c 15.123(10)
_cell_measurement_reflns_used 3650
_cell_measurement_temperature 103(2)
_cell_measurement_theta_max 27.4662
_cell_measurement_theta_min 3.0533
_cell_volume 2118(3)
_computing_cell_refinement 'CrystalClear (Rigaku Inc., 2008)'
_computing_data_collection 'CrystalClear (Rigaku Inc., 2008)'
_computing_data_reduction 'CrystalClear (Rigaku Inc., 2008)'
_computing_molecular_graphics '<i>ORTEP-3</i> (Farrugia, 1997)'
_computing_publication_material '<i>SHELXL-2014/7</i> and <i>Yadokari-XG 2009</i> (Kabuto <i>et al.</i>, 2009)'
_computing_structure_refinement 'SHELXL-2014/7 (Sheldrick, 2014)'
_computing_structure_solution 'SIR2014 (Giacovazzo <i>et al.</i>, 2015)'
_diffrn_ambient_temperature 103(2)
_diffrn_detector_area_resol_mean 28.5714
_diffrn_measured_fraction_theta_full 0.990
_diffrn_measured_fraction_theta_max 0.979
_diffrn_measurement_device_type 'Saturn724+ (4x4 bin mode)'
_diffrn_measurement_method dtprofit.ref
_diffrn_radiation_detector CCD
_diffrn_radiation_monochromator Confocal
_diffrn_radiation_type MoK\a
_diffrn_radiation_wavelength 0.71075
_diffrn_reflns_av_R_equivalents 0.0499
_diffrn_reflns_av_unetI/netI 0.0757
_diffrn_reflns_Laue_measured_fraction_full 0.990
_diffrn_reflns_Laue_measured_fraction_max 0.979
_diffrn_reflns_limit_h_max 14
_diffrn_reflns_limit_h_min -14
_diffrn_reflns_limit_k_max 18
_diffrn_reflns_limit_k_min -17
_diffrn_reflns_limit_l_max 19
_diffrn_reflns_limit_l_min -19
_diffrn_reflns_number 20986
_diffrn_reflns_point_group_measured_fraction_full 0.990
_diffrn_reflns_point_group_measured_fraction_max 0.979
_diffrn_reflns_theta_full 25.242
_diffrn_reflns_theta_max 27.428
_diffrn_reflns_theta_min 2.994
_diffrn_source 'Rotating Anode'
_exptl_absorpt_coefficient_mu 0.073
_exptl_absorpt_correction_T_max 1.0000
_exptl_absorpt_correction_T_min 0.7762
_exptl_absorpt_correction_type multi-scan
_exptl_crystal_colour Yellow
_exptl_crystal_density_diffrn 1.140
_exptl_crystal_description Prism
_exptl_crystal_F_000 760
_exptl_crystal_size_max 0.190
_exptl_crystal_size_mid 0.130
_exptl_crystal_size_min 0.100
_refine_diff_density_max 0.325
_refine_diff_density_min -0.409
_refine_diff_density_rms 0.058
_refine_ls_extinction_method none
_refine_ls_goodness_of_fit_ref 0.905
_refine_ls_hydrogen_treatment constr
_refine_ls_matrix_type full
_refine_ls_number_parameters 511
_refine_ls_number_reflns 9445
_refine_ls_number_restraints 0
_refine_ls_restrained_S_all 0.905
_refine_ls_R_factor_all 0.1099
_refine_ls_R_factor_gt 0.0627
_refine_ls_shift/su_max 0.000
_refine_ls_shift/su_mean 0.000
_refine_ls_structure_factor_coef Fsqd
_refine_ls_weighting_details 'w=1/[\s^2^(Fo^2^)+(0.1027P)^2^] where P=(Fo^2^+2Fc^2^)/3'
_refine_ls_weighting_scheme calc
_refine_ls_wR_factor_gt 0.1536
_refine_ls_wR_factor_ref 0.1881
_reflns_Friedel_coverage 0.000
_reflns_number_gt 4699
_reflns_number_total 9445
_reflns_threshold_expression 'I > 2\s(I)'
_cod_data_source_file d1cc02393d2.cif
_cod_data_source_block oht_sq
_cod_depositor_comments
;
The following automatic conversions were performed:

data item '_exptl_absorpt_correction_type' value 'Multi-scan' was
changed to 'multi-scan' in accordance with the
/home/data/users/saulius/crontab/automatic-downloads/rss-feeds/RSC/lib/dictionaries/cif_core.dic
dictionary named 'cif_core.dic' version 2.4.2 last updated on
2011-04-26.

Automatic conversion script
Id: cif_fix_values 7556 2019-12-06 15:28:31Z antanas 

 Adding full bibliography for 7128466--7128469.cif.
;
_cod_database_code 7128469
_shelx_shelxl_version_number 2014/7
_shelx_space_group_comment
;
The symmetry employed for this shelxl refinement is uniquely defined
by the following loop, which should always be used as a source of
symmetry information in preference to the above space-group names.
They are only intended as comments.
;
_shelx_estimated_absorpt_t_min 0.986
_shelx_estimated_absorpt_t_max 0.993

loop_
_space_group_symop_operation_xyz
'x, y, z'
'-x, -y, -z'

loop_
_atom_site_label
_atom_site_type_symbol
_atom_site_fract_x
_atom_site_fract_y
_atom_site_fract_z
_atom_site_U_iso_or_equiv
_atom_site_adp_type
_atom_site_occupancy
_atom_site_site_symmetry_order
_atom_site_calc_flag
_atom_site_refinement_flags_posn
_atom_site_refinement_flags_adp
_atom_site_refinement_flags_occupancy
_atom_site_disorder_assembly
_atom_site_disorder_group
O1 O 0.41530(14) 0.57933(13) 0.52788(12) 0.0375(4) Uani 1 1 d . . . . .
H1 H 0.3868 0.5862 0.5848 0.056 Uiso 1 1 calc R U . . .
O2 O 0.17738(16) 0.58357(13) 0.65354(12) 0.0445(4) Uani 1 1 d . . . . .
O3 O 0.10264(15) 0.55475(13) 0.54522(13) 0.0435(4) Uani 1 1 d . . . . .
C6 C 0.3391(2) 0.52734(16) 0.42399(16) 0.0298(5) Uani 1 1 d . . . . .
O5 O 0.17964(16) 0.72755(14) 0.33311(13) 0.0486(5) Uani 1 1 d . . . . .
C7 C 0.4697(2) 0.84506(17) 0.25478(17) 0.0335(5) Uani 1 1 d . . . . .
C38 C 0.3310(2) 0.24780(18) 0.44891(18) 0.0352(5) Uani 1 1 d . . . . .
C4 C 0.4745(2) 0.66286(17) 0.28107(16) 0.0320(5) Uani 1 1 d . . . . .
C25 C 0.6721(2) 0.58393(18) 0.19834(17) 0.0349(5) Uani 1 1 d . . . . .
H25 H 0.6307 0.5196 0.2254 0.042 Uiso 1 1 calc R U . . .
C15 C 0.6073(2) 0.95821(18) 0.09192(18) 0.0368(5) Uani 1 1 d . . . . .
C37 C 0.3249(2) 0.35871(17) 0.40611(17) 0.0328(5) Uani 1 1 d . . . . .
C26 C 0.6018(2) 0.67333(18) 0.21036(17) 0.0337(5) Uani 1 1 d . . . . .
C23 C 0.8641(2) 0.68274(19) 0.11368(17) 0.0376(6) Uani 1 1 d . . . . .
C3 C 0.4247(2) 0.74252(17) 0.31756(17) 0.0330(5) Uani 1 1 d . . . . .
C5 C 0.4053(2) 0.56497(16) 0.32279(16) 0.0313(5) Uani 1 1 d . . . . .
C27 C 0.3943(2) 0.51280(17) 0.25851(16) 0.0318(5) Uani 1 1 d . . . . .
C1 C 0.3190(2) 0.59852(17) 0.48505(16) 0.0316(5) Uani 1 1 d . . . . .
C45 C 0.2743(2) 0.36869(18) 0.57543(17) 0.0349(5) Uani 1 1 d . . . . .
H45 H 0.2592 0.4089 0.6180 0.042 Uiso 1 1 calc R U . . .
C36 C 0.3416(2) 0.41275(17) 0.30060(17) 0.0332(5) Uani 1 1 d . . . . .
C17 C 0.6616(2) 0.77100(17) 0.16466(17) 0.0332(5) Uani 1 1 d . . . . .
C46 C 0.3083(2) 0.41938(17) 0.46842(17) 0.0322(5) Uani 1 1 d . . . . .
C28 C 0.4230(2) 0.56704(18) 0.15345(17) 0.0373(5) Uani 1 1 d . . . . .
H28 H 0.4641 0.6316 0.1248 0.045 Uiso 1 1 calc R U . . .
O4 O 0.10752(18) 0.78282(16) 0.46681(16) 0.0629(6) Uani 1 1 d . . . . .
C29 C 0.3919(2) 0.52718(19) 0.09421(18) 0.0417(6) Uani 1 1 d . . . . .
H29 H 0.4146 0.5632 0.0244 0.050 Uiso 1 1 calc R U . . .
C35 C 0.2983(2) 0.37517(18) 0.23884(18) 0.0380(6) Uani 1 1 d . . . . .
C2 C 0.3201(2) 0.71845(17) 0.42114(17) 0.0343(5) Uani 1 1 d . . . . .
C16 C 0.5821(2) 0.85868(17) 0.17071(17) 0.0341(5) Uani 1 1 d . . . . .
C14 C 0.6958(2) 0.97170(19) -0.00665(18) 0.0392(6) Uani 1 1 d . . . . .
H14 H 0.7424 0.9145 -0.0211 0.047 Uiso 1 1 calc R U . . .
C18 C 0.7976(2) 0.77429(18) 0.12305(17) 0.0363(5) Uani 1 1 d . . . . .
C44 C 0.2633(2) 0.26542(18) 0.61643(18) 0.0382(6) Uani 1 1 d . . . . .
H44 H 0.2340 0.2351 0.6873 0.046 Uiso 1 1 calc R U . . .
C47 C 0.1928(2) 0.57772(18) 0.57145(18) 0.0364(5) Uani 1 1 d . . . . .
C9 C 0.4296(3) 1.02962(19) 0.1982(2) 0.0436(6) Uani 1 1 d . . . . .
H9 H 0.3829 1.0872 0.2116 0.052 Uiso 1 1 calc R U . . .
C24 C 0.7973(2) 0.58940(19) 0.14894(18) 0.0387(6) Uani 1 1 d . . . . .
H24 H 0.8408 0.5299 0.1378 0.046 Uiso 1 1 calc R U . . .
C13 C 0.7147(2) 1.0656(2) -0.0806(2) 0.0447(6) Uani 1 1 d . . . . .
H13 H 0.7740 1.0723 -0.1453 0.054 Uiso 1 1 calc R U . . .
C43 C 0.2947(2) 0.20150(18) 0.55522(18) 0.0389(6) Uani 1 1 d . . . . .
C10 C 0.5336(2) 1.04443(18) 0.10727(19) 0.0407(6) Uani 1 1 d . . . . .
C30 C 0.3262(2) 0.43271(19) 0.13514(18) 0.0412(6) Uani 1 1 d . . . . .
C8 C 0.3964(2) 0.93421(18) 0.26602(18) 0.0394(6) Uani 1 1 d . . . . .
H8 H 0.3224 0.9263 0.3226 0.047 Uiso 1 1 calc R U . . .
C49 C 0.3435(3) 0.77672(18) 0.48366(19) 0.0426(6) Uani 1 1 d . . . . .
H49 H 0.4312 0.7702 0.4788 0.064 Uiso 1 1 calc R U . . .
H49A H 0.2904 0.7477 0.5539 0.064 Uiso 1 1 calc R U . . .
H49B H 0.3236 0.8493 0.4580 0.064 Uiso 1 1 calc R U . . .
C19 C 0.8688(2) 0.8608(2) 0.10268(18) 0.0418(6) Uani 1 1 d . . . . .
H19 H 0.8270 0.9214 0.1125 0.050 Uiso 1 1 calc R U . . .
C12 C 0.6475(3) 1.1522(2) -0.0620(2) 0.0493(7) Uani 1 1 d . . . . .
H12 H 0.6639 1.2174 -0.1126 0.059 Uiso 1 1 calc R U . . .
C33 C 0.1763(3) 0.2569(2) 0.2181(2) 0.0576(8) Uani 1 1 d . . . . .
H33 H 0.1228 0.1989 0.2465 0.069 Uiso 1 1 calc R U . . .
C11 C 0.5581(3) 1.14131(19) 0.0299(2) 0.0470(7) Uani 1 1 d . . . . .
H11 H 0.5116 1.1993 0.0423 0.056 Uiso 1 1 calc R U . . .
C20 C 0.9966(2) 0.8593(2) 0.0691(2) 0.0493(7) Uani 1 1 d . . . . .
H20 H 1.0415 0.9186 0.0564 0.059 Uiso 1 1 calc R U . . .
C50 C 0.1908(2) 0.7474(2) 0.4108(2) 0.0438(6) Uani 1 1 d . . . . .
C22 C 0.9973(2) 0.6849(2) 0.0758(2) 0.0489(7) Uani 1 1 d . . . . .
H22 H 1.0418 0.6252 0.0661 0.059 Uiso 1 1 calc R U . . .
C39 C 0.3850(3) 0.18321(19) 0.3897(2) 0.0462(6) Uani 1 1 d . . . . .
H39 H 0.4175 0.2125 0.3188 0.055 Uiso 1 1 calc R U . . .
C42 C 0.3003(3) 0.09377(19) 0.5978(2) 0.0496(7) Uani 1 1 d . . . . .
H42 H 0.2725 0.0630 0.6687 0.059 Uiso 1 1 calc R U . . .
C34 C 0.2178(3) 0.2880(2) 0.2788(2) 0.0466(6) Uani 1 1 d . . . . .
H34 H 0.1926 0.2510 0.3485 0.056 Uiso 1 1 calc R U . . .
C41 C 0.3449(3) 0.0340(2) 0.5385(2) 0.0562(8) Uani 1 1 d . . . . .
H41 H 0.3453 -0.0384 0.5679 0.067 Uiso 1 1 calc R U . . .
C21 C 1.0618(3) 0.7722(2) 0.0534(2) 0.0534(7) Uani 1 1 d . . . . .
H21 H 1.1504 0.7732 0.0272 0.064 Uiso 1 1 calc R U . . .
C40 C 0.3907(3) 0.0793(2) 0.4333(2) 0.0547(7) Uani 1 1 d . . . . .
H40 H 0.4259 0.0374 0.3922 0.066 Uiso 1 1 calc R U . . .
C31 C 0.2848(3) 0.3964(2) 0.0740(2) 0.0544(7) Uani 1 1 d . . . . .
H31 H 0.3079 0.4326 0.0042 0.065 Uiso 1 1 calc R U . . .
C32 C 0.2119(3) 0.3099(2) 0.1147(2) 0.0640(9) Uani 1 1 d . . . . .
H32 H 0.1857 0.2859 0.0731 0.077 Uiso 1 1 calc R U . . .
C48 C -0.0215(3) 0.5400(3) 0.6214(3) 0.0696(9) Uani 1 1 d . . . . .
H48 H -0.0193 0.4844 0.6819 0.104 Uiso 1 1 calc R U . . .
H48A H -0.0804 0.5222 0.5959 0.104 Uiso 1 1 calc R U . . .
H48B H -0.0481 0.6034 0.6375 0.104 Uiso 1 1 calc R U . . .
C51 C 0.0558(3) 0.7430(3) 0.3253(3) 0.0747(10) Uani 1 1 d . . . . .
H51 H -0.0042 0.6984 0.3863 0.112 Uiso 1 1 calc R U . . .
H51A H 0.0564 0.7262 0.2672 0.112 Uiso 1 1 calc R U . . .
H51B H 0.0317 0.8147 0.3170 0.112 Uiso 1 1 calc R U . . .

loop_
_atom_site_aniso_label
_atom_site_aniso_U_11
_atom_site_aniso_U_22
_atom_site_aniso_U_33
_atom_site_aniso_U_23
_atom_site_aniso_U_13
_atom_site_aniso_U_12
O1 0.0365(9) 0.0472(10) 0.0342(9) -0.0129(8) -0.0196(7) 0.0026(8)
O2 0.0496(11) 0.0489(10) 0.0305(9) -0.0117(8) -0.0096(8) 0.0005(8)
O3 0.0293(9) 0.0567(11) 0.0445(10) -0.0174(9) -0.0124(8) 0.0021(8)
C6 0.0291(11) 0.0317(12) 0.0312(12) -0.0083(10) -0.0153(10) 0.0005(9)
O5 0.0379(10) 0.0609(11) 0.0463(11) -0.0060(9) -0.0248(8) 0.0015(8)
C7 0.0400(13) 0.0289(12) 0.0354(12) -0.0087(10) -0.0193(11) 0.0020(10)
C38 0.0374(13) 0.0340(12) 0.0366(13) -0.0088(10) -0.0171(11) -0.0026(10)
C4 0.0309(12) 0.0345(13) 0.0304(12) -0.0078(10) -0.0133(10) 0.0017(10)
C25 0.0382(13) 0.0326(12) 0.0351(13) -0.0087(10) -0.0155(11) -0.0015(10)
C15 0.0405(13) 0.0355(13) 0.0370(13) -0.0051(10) -0.0205(11) -0.0066(11)
C37 0.0330(12) 0.0342(12) 0.0319(12) -0.0067(10) -0.0146(10) -0.0039(10)
C26 0.0343(12) 0.0388(13) 0.0282(12) -0.0086(10) -0.0131(10) 0.0002(11)
C23 0.0369(13) 0.0472(15) 0.0295(12) -0.0087(11) -0.0157(10) -0.0005(11)
C3 0.0360(12) 0.0328(12) 0.0308(12) -0.0055(10) -0.0161(10) -0.0018(10)
C5 0.0346(12) 0.0301(12) 0.0306(12) -0.0083(10) -0.0147(10) 0.0020(10)
C27 0.0336(12) 0.0333(12) 0.0298(12) -0.0079(10) -0.0142(10) -0.0007(10)
C1 0.0281(11) 0.0376(13) 0.0310(12) -0.0093(10) -0.0145(10) 0.0011(10)
C45 0.0351(12) 0.0392(13) 0.0318(12) -0.0103(10) -0.0140(10) -0.0005(10)
C36 0.0346(12) 0.0356(13) 0.0302(12) -0.0088(10) -0.0141(10) 0.0016(10)
C17 0.0370(12) 0.0350(13) 0.0286(12) -0.0061(10) -0.0157(10) -0.0020(10)
C46 0.0323(12) 0.0329(12) 0.0328(12) -0.0081(10) -0.0149(10) -0.0012(10)
C28 0.0425(14) 0.0369(13) 0.0336(13) -0.0103(11) -0.0163(11) 0.0029(11)
O4 0.0452(11) 0.0671(13) 0.0679(14) -0.0237(11) -0.0148(10) 0.0229(10)
C29 0.0506(15) 0.0453(15) 0.0303(13) -0.0097(11) -0.0183(11) 0.0027(12)
C35 0.0452(14) 0.0383(13) 0.0374(13) -0.0141(11) -0.0211(11) 0.0029(11)
C2 0.0350(12) 0.0369(13) 0.0314(12) -0.0102(10) -0.0134(10) 0.0025(10)
C16 0.0375(13) 0.0320(12) 0.0348(13) -0.0049(10) -0.0184(11) -0.0054(10)
C14 0.0405(13) 0.0386(13) 0.0375(13) -0.0029(11) -0.0196(11) -0.0049(11)
C18 0.0367(13) 0.0414(14) 0.0315(12) -0.0051(10) -0.0173(10) -0.0059(11)
C44 0.0437(14) 0.0381(13) 0.0335(13) -0.0049(11) -0.0178(11) -0.0081(11)
C47 0.0362(13) 0.0382(13) 0.0334(13) -0.0087(10) -0.0142(10) 0.0033(11)
C9 0.0558(16) 0.0345(13) 0.0454(15) -0.0118(12) -0.0251(13) 0.0041(12)
C24 0.0386(13) 0.0430(14) 0.0339(13) -0.0111(11) -0.0135(11) 0.0022(11)
C13 0.0418(14) 0.0471(15) 0.0396(14) 0.0031(12) -0.0208(12) -0.0090(12)
C43 0.0429(14) 0.0379(13) 0.0356(13) -0.0041(11) -0.0186(11) -0.0061(11)
C10 0.0469(15) 0.0344(13) 0.0462(15) -0.0080(11) -0.0266(13) -0.0013(11)
C30 0.0508(15) 0.0445(14) 0.0373(14) -0.0171(12) -0.0220(12) 0.0015(12)
C8 0.0448(14) 0.0387(14) 0.0355(13) -0.0093(11) -0.0171(11) 0.0005(11)
C49 0.0522(16) 0.0359(14) 0.0417(14) -0.0159(11) -0.0156(12) 0.0010(12)
C19 0.0414(14) 0.0477(15) 0.0358(13) -0.0038(11) -0.0205(11) -0.0044(12)
C12 0.0536(16) 0.0390(15) 0.0500(17) 0.0075(12) -0.0293(14) -0.0104(13)
C33 0.074(2) 0.0539(17) 0.0598(19) -0.0195(15) -0.0354(17) -0.0104(15)
C11 0.0536(16) 0.0357(14) 0.0507(16) -0.0017(12) -0.0266(14) -0.0055(12)
C20 0.0403(15) 0.0585(17) 0.0457(15) -0.0038(13) -0.0199(12) -0.0117(13)
C50 0.0397(14) 0.0421(14) 0.0438(15) -0.0066(12) -0.0166(12) 0.0059(12)
C22 0.0367(14) 0.0660(18) 0.0440(15) -0.0164(14) -0.0151(12) -0.0001(13)
C39 0.0599(17) 0.0421(15) 0.0422(15) -0.0120(12) -0.0266(13) 0.0037(13)
C42 0.0677(19) 0.0375(14) 0.0435(15) -0.0012(12) -0.0274(14) -0.0091(13)
C34 0.0564(16) 0.0454(15) 0.0459(15) -0.0120(12) -0.0280(13) -0.0033(13)
C41 0.083(2) 0.0320(14) 0.0577(18) -0.0075(13) -0.0351(17) 0.0006(14)
C21 0.0362(14) 0.074(2) 0.0483(16) -0.0147(15) -0.0158(13) -0.0058(15)
C40 0.081(2) 0.0384(15) 0.0524(17) -0.0140(13) -0.0341(16) 0.0072(14)
C31 0.072(2) 0.0587(18) 0.0446(16) -0.0199(14) -0.0300(15) -0.0019(16)
C32 0.086(2) 0.067(2) 0.061(2) -0.0288(17) -0.0430(18) -0.0026(18)
C48 0.0280(14) 0.104(3) 0.069(2) -0.035(2) 0.0002(14) -0.0040(16)
C51 0.0473(17) 0.100(3) 0.070(2) -0.0012(19) -0.0374(17) 0.0024(17)

loop_
_atom_type_symbol
_atom_type_description
_atom_type_scat_dispersion_real
_atom_type_scat_dispersion_imag
_atom_type_scat_source
C C 0.0033 0.0016 'International Tables Vol C Tables 4.2.6.8 and 6.1.1.4'
H H 0.0000 0.0000 'International Tables Vol C Tables 4.2.6.8 and 6.1.1.4'
O O 0.0106 0.0060 'International Tables Vol C Tables 4.2.6.8 and 6.1.1.4'

loop_
_geom_angle_atom_site_label_1
_geom_angle_atom_site_label_2
_geom_angle_atom_site_label_3
_geom_angle
_geom_angle_site_symmetry_1
_geom_angle_site_symmetry_3
_geom_angle_publ_flag
C47 O3 C48 115.5(2) . . ?
C5 C6 C46 118.4(2) . . ?
C5 C6 C1 117.7(2) . . ?
C46 C6 C1 123.3(2) . . ?
C50 O5 C51 115.3(2) . . ?
C16 C7 C8 118.2(2) . . ?
C16 C7 C3 119.4(2) . . ?
C8 C7 C3 121.9(2) . . ?
C39 C38 C43 117.3(2) . . ?
C39 C38 C37 123.0(2) . . ?
C43 C38 C37 119.3(2) . . ?
C3 C4 C26 118.4(2) . . ?
C3 C4 C5 120.0(2) . . ?
C26 C4 C5 121.1(2) . . ?
C24 C25 C26 121.2(2) . . ?
C10 C15 C14 116.9(2) . . ?
C10 C15 C16 120.3(2) . . ?
C14 C15 C16 122.5(2) . . ?
C46 C37 C38 118.8(2) . . ?
C46 C37 C36 117.2(2) . . ?
C38 C37 C36 123.9(2) . . ?
C17 C26 C25 119.8(2) . . ?
C17 C26 C4 119.6(2) . . ?
C25 C26 C4 119.9(2) . . ?
C24 C23 C18 119.6(2) . . ?
C24 C23 C22 120.9(2) . . ?
C18 C23 C22 119.4(2) . . ?
C4 C3 C7 118.0(2) . . ?
C4 C3 C2 118.6(2) . . ?
C7 C3 C2 123.3(2) . . ?
C6 C5 C27 118.5(2) . . ?
C6 C5 C4 119.8(2) . . ?
C27 C5 C4 121.3(2) . . ?
C36 C27 C28 120.0(2) . . ?
C36 C27 C5 120.1(2) . . ?
C28 C27 C5 119.5(2) . . ?
O1 C1 C6 107.79(17) . . ?
O1 C1 C47 107.91(18) . . ?
C6 C1 C47 111.53(19) . . ?
O1 C1 C2 109.27(18) . . ?
C6 C1 C2 113.99(18) . . ?
C47 C1 C2 106.19(18) . . ?
C44 C45 C46 121.7(2) . . ?
C27 C36 C35 118.1(2) . . ?
C27 C36 C37 116.97(19) . . ?
C35 C36 C37 124.7(2) . . ?
C26 C17 C16 116.6(2) . . ?
C26 C17 C18 118.0(2) . . ?
C16 C17 C18 125.2(2) . . ?
C37 C46 C6 119.9(2) . . ?
C37 C46 C45 118.5(2) . . ?
C6 C46 C45 121.2(2) . . ?
C29 C28 C27 120.9(2) . . ?
C28 C29 C30 121.1(2) . . ?
C30 C35 C34 117.2(2) . . ?
C30 C35 C36 119.3(2) . . ?
C34 C35 C36 123.2(2) . . ?
C50 C2 C49 109.2(2) . . ?
C50 C2 C3 111.52(19) . . ?
C49 C2 C3 110.4(2) . . ?
C50 C2 C1 108.85(19) . . ?
C49 C2 C1 105.83(18) . . ?
C3 C2 C1 110.86(18) . . ?
C7 C16 C17 118.1(2) . . ?
C7 C16 C15 118.7(2) . . ?
C17 C16 C15 123.1(2) . . ?
C13 C14 C15 121.4(2) . . ?
C19 C18 C23 117.3(2) . . ?
C19 C18 C17 123.1(2) . . ?
C23 C18 C17 119.2(2) . . ?
C45 C44 C43 121.2(2) . . ?
O2 C47 O3 124.4(2) . . ?
O2 C47 C1 123.3(2) . . ?
O3 C47 C1 112.3(2) . . ?
C8 C9 C10 121.0(2) . . ?
C25 C24 C23 121.1(2) . . ?
C14 C13 C12 121.0(3) . . ?
C42 C43 C44 120.7(2) . . ?
C42 C43 C38 119.9(2) . . ?
C44 C43 C38 119.1(2) . . ?
C15 C10 C11 120.1(3) . . ?
C15 C10 C9 118.5(2) . . ?
C11 C10 C9 121.2(2) . . ?
C29 C30 C31 120.4(2) . . ?
C29 C30 C35 119.8(2) . . ?
C31 C30 C35 119.8(2) . . ?
C9 C8 C7 122.2(2) . . ?
C20 C19 C18 121.6(3) . . ?
C11 C12 C13 119.3(2) . . ?
C34 C33 C32 120.9(3) . . ?
C12 C11 C10 121.1(3) . . ?
C19 C20 C21 121.1(3) . . ?
O4 C50 O5 123.5(2) . . ?
O4 C50 C2 124.1(2) . . ?
O5 C50 C2 112.4(2) . . ?
C21 C22 C23 120.8(3) . . ?
C40 C39 C38 121.1(3) . . ?
C41 C42 C43 120.7(3) . . ?
C33 C34 C35 121.2(3) . . ?
C42 C41 C40 120.0(2) . . ?
C22 C21 C20 119.6(3) . . ?
C39 C40 C41 120.7(3) . . ?
C32 C31 C30 120.9(3) . . ?
C31 C32 C33 119.7(3) . . ?

loop_
_geom_bond_atom_site_label_1
_geom_bond_atom_site_label_2
_geom_bond_distance
_geom_bond_site_symmetry_2
_geom_bond_publ_flag
O1 C1 1.429(3) . ?
O2 C47 1.220(3) . ?
O3 C47 1.339(3) . ?
O3 C48 1.460(3) . ?
C6 C5 1.379(3) . ?
C6 C46 1.445(3) . ?
C6 C1 1.520(3) . ?
O5 C50 1.346(3) . ?
O5 C51 1.456(3) . ?
C7 C16 1.426(3) . ?
C7 C8 1.440(3) . ?
C7 C3 1.446(3) . ?
C38 C39 1.420(4) . ?
C38 C43 1.429(3) . ?
C38 C37 1.457(3) . ?
C4 C3 1.380(3) . ?
C4 C26 1.458(3) . ?
C4 C5 1.479(3) . ?
C25 C24 1.359(3) . ?
C25 C26 1.430(3) . ?
C15 C10 1.421(4) . ?
C15 C14 1.434(4) . ?
C15 C16 1.459(3) . ?
C37 C46 1.420(3) . ?
C37 C36 1.461(3) . ?
C26 C17 1.423(3) . ?
C23 C24 1.422(4) . ?
C23 C18 1.429(4) . ?
C23 C22 1.429(4) . ?
C3 C2 1.547(3) . ?
C5 C27 1.443(3) . ?
C27 C36 1.421(3) . ?
C27 C28 1.435(3) . ?
C1 C47 1.540(3) . ?
C1 C2 1.613(3) . ?
C45 C44 1.355(3) . ?
C45 C46 1.447(3) . ?
C36 C35 1.457(3) . ?
C17 C16 1.444(3) . ?
C17 C18 1.461(3) . ?
C28 C29 1.362(3) . ?
O4 C50 1.213(3) . ?
C29 C30 1.420(4) . ?
C35 C30 1.427(3) . ?
C35 C34 1.431(4) . ?
C2 C50 1.542(3) . ?
C2 C49 1.544(3) . ?
C14 C13 1.375(3) . ?
C18 C19 1.417(4) . ?
C44 C43 1.424(3) . ?
C9 C8 1.363(4) . ?
C9 C10 1.431(4) . ?
C13 C12 1.409(4) . ?
C43 C42 1.416(3) . ?
C10 C11 1.424(4) . ?
C30 C31 1.425(3) . ?
C19 C20 1.372(4) . ?
C12 C11 1.370(4) . ?
C33 C34 1.376(4) . ?
C33 C32 1.405(4) . ?
C20 C21 1.394(4) . ?
C22 C21 1.373(4) . ?
C39 C40 1.371(4) . ?
C42 C41 1.357(4) . ?
C41 C40 1.412(4) . ?
C31 C32 1.373(4) . ?

loop_
_geom_torsion_atom_site_label_1
_geom_torsion_atom_site_label_2
_geom_torsion_atom_site_label_3
_geom_torsion_atom_site_label_4
_geom_torsion
_geom_torsion_site_symmetry_1
_geom_torsion_site_symmetry_2
_geom_torsion_site_symmetry_3
_geom_torsion_site_symmetry_4
_geom_torsion_publ_flag
C39 C38 C37 C46 -159.6(2) . . . . ?
C43 C38 C37 C46 13.0(3) . . . . ?
C39 C38 C37 C36 16.9(4) . . . . ?
C43 C38 C37 C36 -170.5(2) . . . . ?
C24 C25 C26 C17 4.0(3) . . . . ?
C24 C25 C26 C4 -166.8(2) . . . . ?
C3 C4 C26 C17 -13.2(3) . . . . ?
C5 C4 C26 C17 174.27(19) . . . . ?
C3 C4 C26 C25 157.6(2) . . . . ?
C5 C4 C26 C25 -14.9(3) . . . . ?
C26 C4 C3 C7 28.8(3) . . . . ?
C5 C4 C3 C7 -158.67(19) . . . . ?
C26 C4 C3 C2 -153.72(19) . . . . ?
C5 C4 C3 C2 18.9(3) . . . . ?
C16 C7 C3 C4 -15.2(3) . . . . ?
C8 C7 C3 C4 156.2(2) . . . . ?
C16 C7 C3 C2 167.4(2) . . . . ?
C8 C7 C3 C2 -21.2(3) . . . . ?
C46 C6 C5 C27 27.1(3) . . . . ?
C1 C6 C5 C27 -161.58(18) . . . . ?
C46 C6 C5 C4 -159.40(19) . . . . ?
C1 C6 C5 C4 11.9(3) . . . . ?
C3 C4 C5 C6 -37.8(3) . . . . ?
C26 C4 C5 C6 134.6(2) . . . . ?
C3 C4 C5 C27 135.5(2) . . . . ?
C26 C4 C5 C27 -52.1(3) . . . . ?
C6 C5 C27 C36 -14.8(3) . . . . ?
C4 C5 C27 C36 171.79(19) . . . . ?
C6 C5 C27 C28 157.8(2) . . . . ?
C4 C5 C27 C28 -15.6(3) . . . . ?
C5 C6 C1 O1 -94.8(2) . . . . ?
C46 C6 C1 O1 76.1(2) . . . . ?
C5 C6 C1 C47 146.95(19) . . . . ?
C46 C6 C1 C47 -42.2(3) . . . . ?
C5 C6 C1 C2 26.7(3) . . . . ?
C46 C6 C1 C2 -162.41(19) . . . . ?
C28 C27 C36 C35 -10.4(3) . . . . ?
C5 C27 C36 C35 162.1(2) . . . . ?
C28 C27 C36 C37 174.9(2) . . . . ?
C5 C27 C36 C37 -12.6(3) . . . . ?
C46 C37 C36 C27 27.3(3) . . . . ?
C38 C37 C36 C27 -149.3(2) . . . . ?
C46 C37 C36 C35 -147.1(2) . . . . ?
C38 C37 C36 C35 36.4(3) . . . . ?
C25 C26 C17 C16 173.33(19) . . . . ?
C4 C26 C17 C16 -15.9(3) . . . . ?
C25 C26 C17 C18 -11.5(3) . . . . ?
C4 C26 C17 C18 159.3(2) . . . . ?
C38 C37 C46 C6 161.2(2) . . . . ?
C36 C37 C46 C6 -15.5(3) . . . . ?
C38 C37 C46 C45 -11.8(3) . . . . ?
C36 C37 C46 C45 171.5(2) . . . . ?
C5 C6 C46 C37 -11.9(3) . . . . ?
C1 C6 C46 C37 177.31(19) . . . . ?
C5 C6 C46 C45 160.9(2) . . . . ?
C1 C6 C46 C45 -9.9(3) . . . . ?
C44 C45 C46 C37 2.8(3) . . . . ?
C44 C45 C46 C6 -170.1(2) . . . . ?
C36 C27 C28 C29 4.9(3) . . . . ?
C5 C27 C28 C29 -167.7(2) . . . . ?
C27 C28 C29 C30 2.4(4) . . . . ?
C27 C36 C35 C30 9.0(3) . . . . ?
C37 C36 C35 C30 -176.7(2) . . . . ?
C27 C36 C35 C34 -164.5(2) . . . . ?
C37 C36 C35 C34 9.8(4) . . . . ?
C4 C3 C2 C50 -102.3(2) . . . . ?
C7 C3 C2 C50 75.1(3) . . . . ?
C4 C3 C2 C49 136.1(2) . . . . ?
C7 C3 C2 C49 -46.5(3) . . . . ?
C4 C3 C2 C1 19.1(3) . . . . ?
C7 C3 C2 C1 -163.47(19) . . . . ?
O1 C1 C2 C50 -157.85(19) . . . . ?
C6 C1 C2 C50 81.5(2) . . . . ?
C47 C1 C2 C50 -41.7(2) . . . . ?
O1 C1 C2 C49 -40.6(2) . . . . ?
C6 C1 C2 C49 -161.30(18) . . . . ?
C47 C1 C2 C49 75.5(2) . . . . ?
O1 C1 C2 C3 79.1(2) . . . . ?
C6 C1 C2 C3 -41.5(2) . . . . ?
C47 C1 C2 C3 -164.72(17) . . . . ?
C8 C7 C16 C17 174.1(2) . . . . ?
C3 C7 C16 C17 -14.2(3) . . . . ?
C8 C7 C16 C15 -9.9(3) . . . . ?
C3 C7 C16 C15 161.8(2) . . . . ?
C26 C17 C16 C7 29.2(3) . . . . ?
C18 C17 C16 C7 -145.5(2) . . . . ?
C26 C17 C16 C15 -146.6(2) . . . . ?
C18 C17 C16 C15 38.6(3) . . . . ?
C10 C15 C16 C7 11.4(3) . . . . ?
C14 C15 C16 C7 -161.4(2) . . . . ?
C10 C15 C16 C17 -172.8(2) . . . . ?
C14 C15 C16 C17 14.4(3) . . . . ?
C10 C15 C14 C13 4.6(3) . . . . ?
C16 C15 C14 C13 177.7(2) . . . . ?
C24 C23 C18 C19 169.6(2) . . . . ?
C22 C23 C18 C19 -5.8(3) . . . . ?
C24 C23 C18 C17 -2.7(3) . . . . ?
C22 C23 C18 C17 -178.1(2) . . . . ?
C26 C17 C18 C19 -161.0(2) . . . . ?
C16 C17 C18 C19 13.6(3) . . . . ?
C26 C17 C18 C23 10.9(3) . . . . ?
C16 C17 C18 C23 -174.5(2) . . . . ?
C46 C45 C44 C43 5.2(4) . . . . ?
C48 O3 C47 O2 2.2(3) . . . . ?
C48 O3 C47 C1 -176.5(2) . . . . ?
O1 C1 C47 O2 25.4(3) . . . . ?
C6 C1 C47 O2 143.6(2) . . . . ?
C2 C1 C47 O2 -91.7(2) . . . . ?
O1 C1 C47 O3 -155.89(18) . . . . ?
C6 C1 C47 O3 -37.7(2) . . . . ?
C2 C1 C47 O3 87.1(2) . . . . ?
C26 C25 C24 C23 4.6(3) . . . . ?
C18 C23 C24 C25 -5.1(3) . . . . ?
C22 C23 C24 C25 170.2(2) . . . . ?
C15 C14 C13 C12 0.0(4) . . . . ?
C45 C44 C43 C42 170.8(2) . . . . ?
C45 C44 C43 C38 -3.9(4) . . . . ?
C39 C38 C43 C42 -6.9(3) . . . . ?
C37 C38 C43 C42 -180.0(2) . . . . ?
C39 C38 C43 C44 167.8(2) . . . . ?
C37 C38 C43 C44 -5.2(3) . . . . ?
C14 C15 C10 C11 -6.3(3) . . . . ?
C16 C15 C10 C11 -179.6(2) . . . . ?
C14 C15 C10 C9 168.9(2) . . . . ?
C16 C15 C10 C9 -4.4(3) . . . . ?
C8 C9 C10 C15 -4.2(4) . . . . ?
C8 C9 C10 C11 170.9(2) . . . . ?
C28 C29 C30 C31 174.5(2) . . . . ?
C28 C29 C30 C35 -3.7(4) . . . . ?
C34 C35 C30 C29 171.8(2) . . . . ?
C36 C35 C30 C29 -2.1(4) . . . . ?
C34 C35 C30 C31 -6.4(4) . . . . ?
C36 C35 C30 C31 179.7(2) . . . . ?
C10 C9 C8 C7 5.8(4) . . . . ?
C16 C7 C8 C9 1.5(3) . . . . ?
C3 C7 C8 C9 -170.0(2) . . . . ?
C23 C18 C19 C20 4.1(3) . . . . ?
C17 C18 C19 C20 176.1(2) . . . . ?
C14 C13 C12 C11 -3.0(4) . . . . ?
C13 C12 C11 C10 1.1(4) . . . . ?
C15 C10 C11 C12 3.7(4) . . . . ?
C9 C10 C11 C12 -171.4(2) . . . . ?
C18 C19 C20 C21 0.2(4) . . . . ?
C51 O5 C50 O4 -5.3(4) . . . . ?
C51 O5 C50 C2 173.8(2) . . . . ?
C49 C2 C50 O4 -21.0(3) . . . . ?
C3 C2 C50 O4 -143.4(3) . . . . ?
C1 C2 C50 O4 94.0(3) . . . . ?
C49 C2 C50 O5 159.9(2) . . . . ?
C3 C2 C50 O5 37.5(3) . . . . ?
C1 C2 C50 O5 -85.1(2) . . . . ?
C24 C23 C22 C21 -172.0(2) . . . . ?
C18 C23 C22 C21 3.4(4) . . . . ?
C43 C38 C39 C40 6.1(4) . . . . ?
C37 C38 C39 C40 178.8(2) . . . . ?
C44 C43 C42 C41 -171.8(3) . . . . ?
C38 C43 C42 C41 2.8(4) . . . . ?
C32 C33 C34 C35 0.1(4) . . . . ?
C30 C35 C34 C33 4.5(4) . . . . ?
C36 C35 C34 C33 178.1(3) . . . . ?
C43 C42 C41 C40 2.4(4) . . . . ?
C23 C22 C21 C20 1.0(4) . . . . ?
C19 C20 C21 C22 -2.9(4) . . . . ?
C38 C39 C40 C41 -1.1(4) . . . . ?
C42 C41 C40 C39 -3.3(5) . . . . ?
C29 C30 C31 C32 -174.3(3) . . . . ?
C35 C30 C31 C32 3.9(4) . . . . ?
C30 C31 C32 C33 0.8(5) . . . . ?
C34 C33 C32 C31 -2.8(5) . . . . ?
